data_2240702
loop_
_publ_author_name
'\,Celik, \'Ismail'
'Akkurt, Mehmet'
'Jarrahpour, Aliasghar'
'Rad, Javad Ameri'
'\,Celik, \"Omer'

_publ_section_title
;
 Crystal structure of
 2-[(3<i>S</i>,4<i>S</i>)-4-(anthracen-9-yl)-1-(4-methoxyphenyl)-2-oxoazetidin-3-yl]-2-aza-2<i>H</i>-phenalene-1,3-dione
 unknown solvate
;
_journal_coeditor_code SU5084
_journal_issue 3
_journal_name_full 'Acta Crystallographica Section E'
_journal_page_first o184
_journal_page_last o185
_journal_paper_doi 10.1107/S2056989015002959
_journal_volume 71
_journal_year 2015
_chemical_formula_iupac 'C36 H24 N2 O4'
_chemical_formula_moiety 'C36 H24 N2 O4'
_chemical_formula_sum 'C36 H24 N2 O4'
_chemical_formula_weight 548.57
_chemical_name_systematic
2-[(3<i>S</i>,4<i>S</i>)-4-(Anthracen-9-yl)-1-(4-methoxyphenyl)-2-oxoazetidin-3-yl]-2-aza-2<i>H</i>-phenalene-1,3-dione
_space_group_IT_number 14
_symmetry_cell_setting monoclinic
_symmetry_space_group_name_Hall '-P 2ybc'
_symmetry_space_group_name_H-M 'P 1 21/c 1'
_atom_sites_solution_hydrogens geom
_cell_angle_alpha 90
_cell_angle_beta 101.3670(10)
_cell_angle_gamma 90
_cell_formula_units_Z 4
_cell_length_a 9.98800(10)
_cell_length_b 29.1281(4)
_cell_length_c 11.0751(2)
_cell_measurement_reflns_used 4703
_cell_measurement_temperature 296(2)
_cell_measurement_theta_max 21.77
_cell_measurement_theta_min 2.51
_cell_volume 3158.89(8)
_computing_cell_refinement
;
SAINT (Bruker, 2007)
;
_computing_data_collection
;
APEX2 (Bruker, 2007)
;
_computing_data_reduction
;
SAINT (Bruker, 2007)
;
_computing_molecular_graphics
;
ORTEP-3 for Windows (Farrugia, 2012)
;
_computing_publication_material
;
SHELXL2014 (Sheldrick, 2015) and PLATON (Spek, 2009)
;
_computing_structure_refinement
;
SHELXL2014 (Sheldrick, 2015)
;
_computing_structure_solution
;
SHELXS2014 (Sheldrick, 2008)
;
_diffrn_ambient_temperature 296(2)
_diffrn_measured_fraction_theta_full 0.995
_diffrn_measured_fraction_theta_max 0.996
_diffrn_measurement_device_type 'Bruker APEXII CCD'
_diffrn_measurement_method '\f and \w scans'
_diffrn_radiation_monochromator graphite
_diffrn_radiation_source 'sealed tube'
_diffrn_radiation_type MoK\a
_diffrn_radiation_wavelength 0.71073
_diffrn_reflns_av_R_equivalents 0.0448
_diffrn_reflns_limit_h_max 12
_diffrn_reflns_limit_h_min -12
_diffrn_reflns_limit_k_max 36
_diffrn_reflns_limit_k_min -36
_diffrn_reflns_limit_l_max 13
_diffrn_reflns_limit_l_min -13
_diffrn_reflns_number 33697
_diffrn_reflns_reduction_process
;
;
_diffrn_reflns_theta_full 25.24
_diffrn_reflns_theta_max 26.37
_diffrn_reflns_theta_min 1.40
_diffrn_standards_number 0
_exptl_absorpt_coefficient_mu 0.076
_exptl_absorpt_correction_type none
_exptl_crystal_colour yellow
_exptl_crystal_density_diffrn 1.153
_exptl_crystal_density_method 'Not Measured'
_exptl_crystal_description prism
_exptl_crystal_F_000 1144
_exptl_crystal_size_max 0.35
_exptl_crystal_size_mid 0.20
_exptl_crystal_size_min 0.15
_platon_squeeze_details
;
TITL shelx     P 21/c       R = 0.19
CELL    9.9880   29.1281   11.0751     90.00    101.37     90.00
SPGR P21/c
C101 0.068 0.077 0.498 !       3.91 eA-3
C102 0.899 0.430 0.048 !       2.09 eA-3
C103 0.790 0.493 0.101 !       1.79 eA-3
C104 0.013 0.057 0.340 !       1.56 eA-3
C105 0.158 0.406 0.068 !       1.42 eA-3
C106 0.188 0.476-0.005 !       1.38 eA-3
C107 0.105 0.946 0.383 !       1.36 eA-3
C108 0.091 0.039 0.377 !       1.32 eA-3
C109 0.821 0.469 0.078 !       1.04 eA-3
C110 0.927 0.500 0.113 !       0.92 eA-3
C111 0.870 0.568 0.150 !       0.91 eA-3
C112 0.022 0.577 0.081 !       0.90 eA-3
C113 0.189 0.047 0.405 !       0.83 eA-3
C114 0.121 0.971 0.362 !       0.81 eA-3
C115 0.112 0.088 0.277 !       0.78 eA-3
C116 0.777 0.508 0.026 !       0.76 eA-3
C117 0.838 0.442 0.131 !       0.74 eA-3
C118 0.053 0.557 0.080 !       0.74 eA-3
C119 0.173 0.055 0.249 !       0.73 eA-3
C120 0.824 0.498 0.194 !       0.71 eA-3
C121 0.176 0.039 0.320 !       0.68 eA-3
C122 0.111 0.922 0.347 !       0.68 eA-3
Q123 0.846 0.071 0.297 !       0.67 eA-3
C124 0.844 0.462-0.003 !       0.67 eA-3
C125 0.040 0.550 0.219 !       0.65 eA-3
C126 0.108 0.982 0.481 !       0.64 eA-3
C127 0.070 0.064 0.233 !       0.64 eA-3
C128 0.887 0.539 0.270 !       0.64 eA-3
C129 0.865 0.578 0.262 !       0.63 eA-3
C130 0.951 0.469 0.093 !       0.63 eA-3
Q131 0.044 1.002 0.299 !       0.61 eA-3
C132 0.879 0.493 0.194 !       0.60 eA-3
C133 0.090 0.587 0.136 !       0.59 eA-3
C134 0.211 0.078 0.299 !       0.59 eA-3
C135 0.981 0.930 0.376 !       0.59 eA-3
C136 0.788 0.407 0.046 !       0.59 eA-3
C137 0.017 0.563 0.266 !       0.58 eA-3
C138 0.861 0.063 0.456 !       0.58 eA-3
Q139 0.852 0.492 0.263 !       0.58 eA-3
C140 0.022 0.501 0.075 !       0.57 eA-3
Q141 0.747 0.603 0.234 !       0.54 eA-3
C142 0.101 0.901 0.393 !       0.53 eA-3
C143 0.096 0.606 0.026 !       0.53 eA-3
Q144 0.910 0.452 0.185 !       0.53 eA-3
C145 0.921 0.407 0.158 !       0.52 eA-3
Q146 0.915 0.965 0.312 !       0.52 eA-3
C147 0.804 0.432 0.166 !       0.52 eA-3
Q148 0.282 0.961 0.326 !       0.51 eA-3
;
_refine_diff_density_max 0.385
_refine_diff_density_min -0.297
_refine_ls_extinction_method none
_refine_ls_goodness_of_fit_ref 1.097
_refine_ls_hydrogen_treatment constr
_refine_ls_matrix_type full
_refine_ls_number_parameters 349
_refine_ls_number_reflns 6431
_refine_ls_number_restraints 2
_refine_ls_restrained_S_all 1.112
_refine_ls_R_factor_all 0.1190
_refine_ls_R_factor_gt 0.0717
_refine_ls_shift/su_max 0.000
_refine_ls_shift/su_mean 0.000
_refine_ls_structure_factor_coef Fsqd
_refine_ls_weighting_details 'w=1/[\s^2^(Fo^2^)+(0.1309P)^2^] where P=(Fo^2^+2Fc^2^)/3'
_refine_ls_weighting_scheme calc
_refine_ls_wR_factor_gt 0.2176
_refine_ls_wR_factor_ref 0.2416
_reflns_number_gt 3502
_reflns_number_total 6431
_reflns_threshold_expression I>2\s(I)
_cod_data_source_file su5084sup1.cif
_cod_data_source_block I
_cod_original_sg_symbol_H-M 'P 21/c'
_cod_database_code 2240702
_cod_database_fobs_code 2240702

loop_
_symmetry_equiv_pos_site_id
_symmetry_equiv_pos_as_xyz
1 x,y,z
2 -x,1/2+y,1/2-z
3 -x,-y,-z
4 x,1/2-y,1/2+z

loop_
_atom_site_aniso_label
_atom_site_aniso_U_11
_atom_site_aniso_U_22
_atom_site_aniso_U_33
_atom_site_aniso_U_12
_atom_site_aniso_U_13
_atom_site_aniso_U_23
O1 0.0567(11) 0.0759(14) 0.0813(14) -0.0105(10) 0.0287(11) 0.0031(11)
O2 0.0529(11) 0.0635(13) 0.0879(15) 0.0010(9) 0.0048(10) 0.0021(10)
O3 0.0591(14) 0.0813(16) 0.162(2) 0.0163(12) -0.0051(16) -0.0168(16)
O4 0.146(2) 0.0762(16) 0.1096(19) 0.0450(15) 0.0521(18) 0.0099(15)
N1 0.0392(11) 0.0551(14) 0.0709(15) 0.0010(9) 0.0166(11) 0.0024(11)
N2 0.0437(12) 0.0479(13) 0.0800(16) -0.0018(9) 0.0120(11) -0.0019(11)
C1 0.0409(14) 0.0601(17) 0.0673(18) -0.0064(12) 0.0093(13) 0.0001(14)
C2 0.0407(13) 0.0516(15) 0.0742(18) 0.0021(11) 0.0121(13) 0.0030(13)
C3 0.0440(14) 0.0528(15) 0.0634(17) 0.0015(11) 0.0162(13) -0.0020(12)
C4 0.0447(15) 0.0578(18) 0.0767(19) -0.0046(13) 0.0185(14) 0.0030(14)
C5 0.0643(9) 0.0668(10) 0.0908(12) -0.0112(8) 0.0237(8) -0.0039(9)
C6 0.0643(9) 0.0668(10) 0.0908(12) -0.0112(8) 0.0237(8) -0.0039(9)
C7 0.092(3) 0.105(3) 0.086(3) -0.034(2) 0.005(2) -0.002(2)
C8 0.109(3) 0.090(3) 0.096(3) -0.035(2) 0.034(3) -0.020(2)
C9 0.083(2) 0.078(2) 0.099(3) -0.0250(19) 0.038(2) -0.0199(19)
C10 0.0643(9) 0.0668(10) 0.0908(12) -0.0112(8) 0.0237(8) -0.0039(9)
C11 0.0643(9) 0.0668(10) 0.0908(12) -0.0112(8) 0.0237(8) -0.0039(9)
C12 0.0867(19) 0.0623(16) 0.197(3) 0.0013(14) 0.043(2) -0.0180(18)
C13 0.0867(19) 0.0623(16) 0.197(3) 0.0013(14) 0.043(2) -0.0180(18)
C14 0.114(3) 0.066(2) 0.153(4) -0.019(2) 0.066(3) -0.032(2)
C15 0.0497(17) 0.0564(18) 0.112(3) -0.0007(13) 0.0181(18) -0.0051(17)
C16 0.0392(13) 0.0479(14) 0.0624(17) 0.0054(10) 0.0124(13) 0.0035(12)
C17 0.0415(14) 0.0648(17) 0.0644(18) 0.0123(12) 0.0138(13) 0.0084(13)
C18 0.0500(17) 0.143(3) 0.070(2) 0.0187(19) 0.0141(17) 0.006(2)
C19 0.0717(16) 0.255(4) 0.0734(18) 0.042(2) 0.0260(16) 0.025(2)
C20 0.0717(16) 0.255(4) 0.0734(18) 0.042(2) 0.0260(16) 0.025(2)
C21 0.0488(18) 0.162(4) 0.092(3) 0.023(2) 0.0334(19) 0.029(2)
C22 0.0419(15) 0.080(2) 0.073(2) 0.0101(13) 0.0193(15) 0.0148(15)
C23 0.0366(14) 0.077(2) 0.085(2) 0.0002(13) 0.0157(15) 0.0066(16)
C24 0.0407(14) 0.0654(17) 0.0695(19) -0.0064(12) 0.0071(14) 0.0018(14)
C25 0.0479(17) 0.125(3) 0.084(2) -0.0092(18) 0.0056(18) -0.001(2)
C26 0.069(2) 0.163(4) 0.076(3) -0.009(2) -0.006(2) -0.007(2)
C27 0.074(2) 0.156(4) 0.064(2) -0.003(2) 0.0090(19) -0.013(2)
C28 0.0540(18) 0.110(3) 0.073(2) 0.0051(17) 0.0155(17) -0.0026(18)
C29 0.0432(14) 0.0580(16) 0.0682(19) -0.0004(12) 0.0133(14) 0.0002(13)
C30 0.0343(12) 0.0510(15) 0.0572(15) -0.0027(10) 0.0062(11) -0.0019(12)
C31 0.0573(16) 0.0622(18) 0.0669(18) 0.0035(13) 0.0201(14) -0.0074(14)
C32 0.083(2) 0.0640(19) 0.068(2) 0.0059(16) 0.0216(17) 0.0058(15)
C33 0.078(2) 0.0605(19) 0.070(2) 0.0130(15) 0.0157(17) -0.0077(16)
C34 0.0632(18) 0.073(2) 0.069(2) 0.0064(15) 0.0242(15) -0.0094(16)
C35 0.0480(15) 0.0676(19) 0.0627(17) 0.0014(13) 0.0146(13) -0.0012(14)
C36 0.208(6) 0.084(3) 0.144(4) 0.060(3) 0.071(4) 0.033(3)

loop_
_atom_site_type_symbol
_atom_site_label
_atom_site_fract_x
_atom_site_fract_y
_atom_site_fract_z
_atom_site_U_iso_or_equiv
_atom_site_thermal_displace_type
_atom_site_calc_flag
_atom_site_refinement_flags
_atom_site_occupancy
O O1 0.4190(2) 0.35039(7) 0.24633(19) 0.0692(8) Uani d . 1.000
O O2 0.46467(19) 0.36965(7) 0.52700(19) 0.0693(8) Uani d . 1.000
O O3 0.0898(2) 0.45145(8) 0.3595(3) 0.1045(10) Uani d . 1.000
O O4 0.4750(3) 0.12563(9) 0.3656(3) 0.1069(11) Uani d . 1.000
N N1 0.2807(2) 0.30426(7) 0.3470(2) 0.0543(8) Uani d . 1.000
N N2 0.2815(2) 0.41138(7) 0.4404(2) 0.0572(8) Uani d . 1.000
C C1 0.3327(3) 0.34368(9) 0.3064(3) 0.0563(9) Uani d . 1.000
C C2 0.2321(3) 0.37334(9) 0.3612(3) 0.0554(9) Uani d . 1.000
C C3 0.1920(2) 0.32787(9) 0.4197(3) 0.0526(9) Uani d . 1.000
C C4 0.4052(3) 0.40621(10) 0.5227(3) 0.0588(10) Uani d . 1.000
C C5 0.4560(3) 0.44602(11) 0.5995(3) 0.0728(6) Uani d . 1.000
C C6 0.5807(3) 0.44420(11) 0.6764(3) 0.0728(6) Uani d . 1.000
C C7 0.6296(4) 0.48285(15) 0.7508(4) 0.0961(17) Uani d . 1.000
C C8 0.5545(5) 0.52161(15) 0.7453(4) 0.0965(17) Uani d . 1.000
C C9 0.4259(4) 0.52484(12) 0.6675(3) 0.0839(14) Uani d . 1.000
C C10 0.3769(3) 0.48620(11) 0.5934(3) 0.0728(6) Uani d . 1.000
C C11 0.2496(3) 0.48927(11) 0.5132(3) 0.0728(6) Uani d . 1.000
C C12 0.1705(4) 0.52855(12) 0.5103(5) 0.1133(13) Uani d . 1.000
C C13 0.2184(4) 0.56608(13) 0.5837(5) 0.1133(13) Uani d . 1.000
C C14 0.3441(5) 0.56448(13) 0.6599(4) 0.1056(18) Uani d . 1.000
C C15 0.1979(3) 0.45068(10) 0.4311(3) 0.0724(13) Uani d . 1.000
C C16 0.0415(2) 0.31708(8) 0.4028(2) 0.0495(9) Uani d . 1.000
C C17 -0.0176(3) 0.31832(10) 0.5074(3) 0.0564(9) Uani d . 1.000
C C18 0.0568(3) 0.32229(14) 0.6311(3) 0.0874(13) Uani d . 1.000
C C19 -0.0069(4) 0.3238(2) 0.7281(4) 0.1318(16) Uani d . 1.000
C C20 -0.1489(4) 0.3223(2) 0.7123(4) 0.1318(16) Uani d . 1.000
C C21 -0.2248(3) 0.31779(16) 0.5989(4) 0.0983(18) Uani d . 1.000
C C22 -0.1647(3) 0.31528(10) 0.4932(3) 0.0639(11) Uani d . 1.000
C C23 -0.2446(3) 0.31168(10) 0.3770(3) 0.0657(11) Uani d . 1.000
C C24 -0.1887(3) 0.30945(10) 0.2726(3) 0.0591(10) Uani d . 1.000
C C25 -0.2736(3) 0.30603(14) 0.1548(3) 0.0866(13) Uani d . 1.000
C C26 -0.2207(4) 0.30221(16) 0.0529(4) 0.1054(18) Uani d . 1.000
C C27 -0.0786(4) 0.30242(15) 0.0617(3) 0.0986(16) Uani d . 1.000
C C28 0.0072(3) 0.30741(13) 0.1722(3) 0.0786(13) Uani d . 1.000
C C29 -0.0427(3) 0.31138(9) 0.2845(3) 0.0562(10) Uani d . 1.000
C C30 0.3253(2) 0.25829(9) 0.3516(2) 0.0479(8) Uani d . 1.000
C C31 0.2942(3) 0.22912(10) 0.4384(3) 0.0611(10) Uani d . 1.000
C C32 0.3417(3) 0.18386(11) 0.4453(3) 0.0708(11) Uani d . 1.000
C C33 0.4222(3) 0.16891(11) 0.3658(3) 0.0694(11) Uani d . 1.000
C C34 0.4512(3) 0.19801(11) 0.2776(3) 0.0669(11) Uani d . 1.000
C C35 0.4034(3) 0.24258(10) 0.2700(3) 0.0589(10) Uani d . 1.000
C C36 0.4632(7) 0.09623(15) 0.4623(5) 0.140(3) Uani d . 1.000
H H2 0.15700 0.38340 0.29570 0.0660 Uiso c RU 1.000
H H3 0.23420 0.32690 0.50740 0.0630 Uiso c RU 1.000
H H6 0.63360 0.41780 0.68020 0.0870 Uiso c RU 1.000
H H7 0.71420 0.48140 0.80390 0.1150 Uiso c RU 1.000
H H8 0.58870 0.54660 0.79400 0.1160 Uiso c RU 1.000
H H12 0.08480 0.52980 0.45890 0.1360 Uiso c RU 1.000
H H13 0.16490 0.59230 0.58100 0.1360 Uiso c RU 1.000
H H14 0.37590 0.59000 0.70750 0.1270 Uiso c RU 1.000
H H18 0.15160 0.32390 0.64540 0.1050 Uiso c RU 1.000
H H19 0.04530 0.32580 0.80730 0.1580 Uiso c RU 1.000
H H20 -0.19060 0.32450 0.78010 0.1580 Uiso c RU 1.000
H H21 -0.31930 0.31630 0.58930 0.1180 Uiso c RU 1.000
H H23 -0.33910 0.31070 0.36870 0.0790 Uiso c RU 1.000
H H25 -0.36790 0.30640 0.14770 0.1040 Uiso c RU 1.000
H H26 -0.27820 0.29940 -0.02370 0.1270 Uiso c RU 1.000
H H27 -0.04280 0.29910 -0.00920 0.1180 Uiso c RU 1.000
H H28 0.10090 0.30830 0.17520 0.0940 Uiso c RU 1.000
H H31 0.24110 0.23940 0.49320 0.0730 Uiso c RU 1.000
H H32 0.31880 0.16390 0.50360 0.0850 Uiso c RU 1.000
H H34 0.50360 0.18770 0.22240 0.0800 Uiso c RU 1.000
H H35 0.42380 0.26210 0.20970 0.0710 Uiso c RU 1.000
H H36A 0.50430 0.06720 0.45060 0.2110 Uiso c RU 1.000
H H36B 0.50860 0.10950 0.53880 0.2110 Uiso c RU 1.000
H H36C 0.36840 0.09170 0.46410 0.2110 Uiso c RU 1.000

loop_
_atom_type_symbol
_atom_type_description
_atom_type_scat_dispersion_real
_atom_type_scat_dispersion_imag
_atom_type_scat_source
C C 0.0033 0.0016 ' International Tables Vol C Tables 4.2.6.8 and 6.1.1.4'
H H 0.0000 0.0000 ' International Tables Vol C Tables 4.2.6.8 and 6.1.1.4'
N N 0.0061 0.0033 ' International Tables Vol C Tables 4.2.6.8 and 6.1.1.4'
O O 0.0106 0.0060 ' International Tables Vol C Tables 4.2.6.8 and 6.1.1.4'

loop_
_geom_angle_atom_site_label_1
_geom_angle_atom_site_label_2
_geom_angle_atom_site_label_3
_geom_angle
_geom_angle_publ_flag
C33 O4 C36 118.3(3) no
C1 N1 C3 95.5(2) no
C1 N1 C30 132.1(2) no
C3 N1 C30 129.9(2) no
C2 N2 C4 118.0(2) no
C2 N2 C15 117.0(2) no
C4 N2 C15 125.0(2) no
O1 C1 N1 132.5(3) no
O1 C1 C2 136.2(3) no
N1 C1 C2 91.3(2) no
N2 C2 C1 120.1(2) no
N2 C2 C3 119.1(3) no
C1 C2 C3 85.88(19) no
N1 C3 C2 86.47(19) no
N1 C3 C16 121.6(2) no
C2 C3 C16 117.1(2) no
O2 C4 N2 119.0(3) no
O2 C4 C5 124.0(3) no
N2 C4 C5 117.1(3) no
C4 C5 C6 120.0(3) no
C4 C5 C10 120.2(3) no
C6 C5 C10 119.8(3) no
C5 C6 C7 119.8(3) no
C6 C7 C8 120.7(4) no
C7 C8 C9 121.2(4) no
C8 C9 C10 118.1(3) no
C8 C9 C14 122.9(4) no
C10 C9 C14 119.0(3) no
C5 C10 C9 120.3(3) no
C5 C10 C11 120.9(3) no
C9 C10 C11 118.7(3) no
C10 C11 C12 120.5(3) no
C10 C11 C15 120.4(3) no
C12 C11 C15 119.1(3) no
C11 C12 C13 120.4(4) no
C12 C13 C14 120.1(4) no
C9 C14 C13 121.1(4) no
O3 C15 N2 120.2(3) no
O3 C15 C11 123.4(3) no
N2 C15 C11 116.4(3) no
C3 C16 C17 117.6(2) no
C3 C16 C29 122.2(2) no
C17 C16 C29 119.8(2) no
C16 C17 C18 124.8(3) no
C16 C17 C22 119.5(3) no
C18 C17 C22 115.7(3) no
C17 C18 C19 121.8(3) no
C18 C19 C20 121.7(4) no
C19 C20 C21 119.6(4) no
C20 C21 C22 121.7(3) no
C17 C22 C21 119.5(3) no
C17 C22 C23 119.6(3) no
C21 C22 C23 120.9(3) no
C22 C23 C24 122.0(3) no
C23 C24 C25 120.6(3) no
C23 C24 C29 119.4(3) no
C25 C24 C29 120.0(3) no
C24 C25 C26 121.2(3) no
C25 C26 C27 120.1(4) no
C26 C27 C28 120.9(3) no
C27 C28 C29 121.7(3) no
C16 C29 C24 119.6(3) no
C16 C29 C28 124.5(3) no
C24 C29 C28 115.9(3) no
N1 C30 C31 120.2(2) no
N1 C30 C35 120.4(2) no
C31 C30 C35 119.4(3) no
C30 C31 C32 120.3(3) no
C31 C32 C33 119.9(3) no
O4 C33 C32 124.6(3) no
O4 C33 C34 115.8(3) no
C32 C33 C34 119.6(3) no
C33 C34 C35 120.5(3) no
C30 C35 C34 120.3(3) no
N2 C2 H2 110.00 no
C1 C2 H2 110.00 no
C3 C2 H2 110.00 no
N1 C3 H3 110.00 no
C2 C3 H3 110.00 no
C16 C3 H3 110.00 no
C5 C6 H6 120.00 no
C7 C6 H6 120.00 no
C6 C7 H7 120.00 no
C8 C7 H7 120.00 no
C7 C8 H8 119.00 no
C9 C8 H8 119.00 no
C11 C12 H12 120.00 no
C13 C12 H12 120.00 no
C12 C13 H13 120.00 no
C14 C13 H13 120.00 no
C9 C14 H14 119.00 no
C13 C14 H14 119.00 no
C17 C18 H18 119.00 no
C19 C18 H18 119.00 no
C18 C19 H19 119.00 no
C20 C19 H19 119.00 no
C19 C20 H20 120.00 no
C21 C20 H20 120.00 no
C20 C21 H21 119.00 no
C22 C21 H21 119.00 no
C22 C23 H23 119.00 no
C24 C23 H23 119.00 no
C24 C25 H25 119.00 no
C26 C25 H25 119.00 no
C25 C26 H26 120.00 no
C27 C26 H26 120.00 no
C26 C27 H27 120.00 no
C28 C27 H27 120.00 no
C27 C28 H28 119.00 no
C29 C28 H28 119.00 no
C30 C31 H31 120.00 no
C32 C31 H31 120.00 no
C31 C32 H32 120.00 no
C33 C32 H32 120.00 no
C33 C34 H34 120.00 no
C35 C34 H34 120.00 no
C30 C35 H35 120.00 no
C34 C35 H35 120.00 no
O4 C36 H36A 110.00 no
O4 C36 H36B 110.00 no
O4 C36 H36C 109.00 no
H36A C36 H36B 109.00 no
H36A C36 H36C 109.00 no
H36B C36 H36C 109.00 no

loop_
_geom_bond_atom_site_label_1
_geom_bond_atom_site_label_2
_geom_bond_distance
_geom_bond_publ_flag
O1 C1 1.204(4) no
O2 C4 1.216(4) no
O3 C15 1.207(4) no
O4 C33 1.367(4) no
O4 C36 1.394(6) no
N1 C1 1.372(3) no
N1 C3 1.479(3) no
N1 C30 1.409(3) no
N2 C2 1.439(4) no
N2 C4 1.391(4) no
N2 C15 1.409(4) no
C1 C2 1.538(4) no
C2 C3 1.561(4) no
C3 C16 1.511(3) no
C4 C5 1.468(4) no
C5 C6 1.364(4) no
C5 C10 1.406(4) no
C6 C7 1.424(5) no
C7 C8 1.350(6) no
C8 C9 1.402(6) no
C9 C10 1.422(5) no
C9 C14 1.407(6) no
C10 C11 1.403(4) no
C11 C12 1.387(5) no
C11 C15 1.474(4) no
C12 C13 1.390(6) no
C13 C14 1.369(7) no
C16 C17 1.401(4) no
C16 C29 1.420(4) no
C17 C18 1.429(5) no
C17 C22 1.449(4) no
C18 C19 1.353(5) no
C19 C20 1.395(6) no
C20 C21 1.339(6) no
C21 C22 1.419(5) no
C22 C23 1.378(5) no
C23 C24 1.381(5) no
C24 C25 1.412(5) no
C24 C29 1.439(4) no
C25 C26 1.342(5) no
C26 C27 1.403(6) no
C27 C28 1.356(5) no
C28 C29 1.433(5) no
C30 C31 1.364(4) no
C30 C35 1.383(4) no
C31 C32 1.398(4) no
C32 C33 1.375(4) no
C33 C34 1.367(5) no
C34 C35 1.380(4) no
C2 H2 0.9800 no
C3 H3 0.9800 no
C6 H6 0.9300 no
C7 H7 0.9300 no
C8 H8 0.9300 no
C12 H12 0.9300 no
C13 H13 0.9300 no
C14 H14 0.9300 no
C18 H18 0.9300 no
C19 H19 0.9300 no
C20 H20 0.9300 no
C21 H21 0.9300 no
C23 H23 0.9300 no
C25 H25 0.9300 no
C26 H26 0.9300 no
C27 H27 0.9300 no
C28 H28 0.9300 no
C31 H31 0.9300 no
C32 H32 0.9300 no
C34 H34 0.9300 no
C35 H35 0.9300 no
C36 H36A 0.9600 no
C36 H36B 0.9600 no
C36 H36C 0.9600 no

loop_
_geom_hbond_atom_site_label_D
_geom_hbond_atom_site_label_H
_geom_hbond_atom_site_label_A
_geom_hbond_site_symmetry_A
_geom_hbond_distance_DH
_geom_hbond_distance_HA
_geom_hbond_distance_DA
_geom_hbond_angle_DHA
_geom_hbond_publ_flag
C28 H28 N1 . 0.93 2.35 3.022(4) 129 yes
C13 H13 Cg5 3_566 0.93 2.84 3.713(4) 158 yes

loop_
_geom_torsion_atom_site_label_1
_geom_torsion_atom_site_label_2
_geom_torsion_atom_site_label_3
_geom_torsion_atom_site_label_4
_geom_torsion
_geom_torsion_publ_flag
C36 O4 C33 C32 -9.3(6) no
C36 O4 C33 C34 172.3(4) no
C3 N1 C1 C2 -7.7(2) no
C30 N1 C1 C2 -170.2(3) no
C1 N1 C30 C31 152.4(3) no
C3 N1 C30 C31 -4.7(4) no
C1 N1 C30 C35 -26.2(4) no
C3 N1 C30 C35 176.7(3) no
C3 N1 C1 O1 175.5(4) no
C30 N1 C1 O1 12.9(6) no
C30 N1 C3 C2 170.7(2) no
C1 N1 C3 C16 127.4(3) no
C30 N1 C3 C16 -69.4(4) no
C1 N1 C3 C2 7.6(2) no
C15 N2 C2 C1 144.1(3) no
C2 N2 C15 O3 0.3(4) no
C15 N2 C4 C5 -4.3(4) no
C4 N2 C2 C3 65.2(3) no
C4 N2 C2 C1 -38.0(4) no
C15 N2 C2 C3 -112.9(3) no
C4 N2 C15 O3 -177.5(3) no
C2 N2 C4 O2 -2.0(4) no
C2 N2 C15 C11 179.7(3) no
C2 N2 C4 C5 177.9(3) no
C4 N2 C15 C11 1.9(4) no
C15 N2 C4 O2 175.9(3) no
O1 C1 C2 N2 -54.7(5) no
O1 C1 C2 C3 -176.1(4) no
N1 C1 C2 N2 128.6(3) no
N1 C1 C2 C3 7.3(2) no
N2 C2 C3 C16 107.0(3) no
C1 C2 C3 N1 -6.7(2) no
N2 C2 C3 N1 -129.1(3) no
C1 C2 C3 C16 -130.7(3) no
N1 C3 C16 C17 144.6(3) no
C2 C3 C16 C17 -111.9(3) no
C2 C3 C16 C29 60.4(3) no
N1 C3 C16 C29 -43.1(4) no
N2 C4 C5 C10 3.7(4) no
O2 C4 C5 C6 4.0(5) no
N2 C4 C5 C6 -175.8(3) no
O2 C4 C5 C10 -176.5(3) no
C4 C5 C10 C9 -179.9(3) no
C6 C5 C10 C11 178.7(3) no
C10 C5 C6 C7 0.5(5) no
C4 C5 C6 C7 -180.0(3) no
C4 C5 C10 C11 -0.9(5) no
C6 C5 C10 C9 -0.4(5) no
C5 C6 C7 C8 -0.7(6) no
C6 C7 C8 C9 0.7(7) no
C7 C8 C9 C10 -0.5(6) no
C7 C8 C9 C14 179.5(4) no
C8 C9 C10 C5 0.4(5) no
C14 C9 C10 C5 -179.7(3) no
C14 C9 C10 C11 1.3(5) no
C8 C9 C10 C11 -178.7(3) no
C8 C9 C14 C13 -179.3(4) no
C10 C9 C14 C13 0.7(6) no
C9 C10 C11 C15 177.4(3) no
C5 C10 C11 C15 -1.6(5) no
C9 C10 C11 C12 -2.8(5) no
C5 C10 C11 C12 178.2(3) no
C15 C11 C12 C13 -177.9(4) no
C12 C11 C15 O3 0.8(5) no
C10 C11 C12 C13 2.3(6) no
C12 C11 C15 N2 -178.6(3) no
C10 C11 C15 O3 -179.4(3) no
C10 C11 C15 N2 1.2(4) no
C11 C12 C13 C14 -0.2(7) no
C12 C13 C14 C9 -1.3(7) no
C29 C16 C17 C18 177.7(3) no
C3 C16 C17 C22 170.5(2) no
C3 C16 C17 C18 -9.8(4) no
C29 C16 C17 C22 -2.0(4) no
C3 C16 C29 C24 -168.8(2) no
C17 C16 C29 C28 -176.8(3) no
C17 C16 C29 C24 3.4(4) no
C3 C16 C29 C28 11.0(4) no
C16 C17 C22 C21 -178.3(3) no
C16 C17 C22 C23 -0.7(4) no
C18 C17 C22 C21 1.9(5) no
C18 C17 C22 C23 179.6(3) no
C22 C17 C18 C19 -1.0(6) no
C16 C17 C18 C19 179.3(4) no
C17 C18 C19 C20 -1.1(8) no
C18 C19 C20 C21 2.2(9) no
C19 C20 C21 C22 -1.1(8) no
C20 C21 C22 C23 -178.5(4) no
C20 C21 C22 C17 -0.9(6) no
C21 C22 C23 C24 179.6(3) no
C17 C22 C23 C24 2.0(4) no
C22 C23 C24 C25 -179.6(3) no
C22 C23 C24 C29 -0.6(4) no
C23 C24 C29 C16 -2.1(4) no
C23 C24 C29 C28 178.1(3) no
C29 C24 C25 C26 3.4(6) no
C25 C24 C29 C28 -2.9(4) no
C25 C24 C29 C16 176.9(3) no
C23 C24 C25 C26 -177.6(4) no
C24 C25 C26 C27 -1.2(7) no
C25 C26 C27 C28 -1.4(7) no
C26 C27 C28 C29 1.8(6) no
C27 C28 C29 C24 0.4(5) no
C27 C28 C29 C16 -179.4(3) no
N1 C30 C35 C34 177.6(3) no
C31 C30 C35 C34 -1.0(4) no
N1 C30 C31 C32 -178.2(3) no
C35 C30 C31 C32 0.5(4) no
C30 C31 C32 C33 1.2(5) no
C31 C32 C33 C34 -2.3(5) no
C31 C32 C33 O4 179.3(3) no
O4 C33 C34 C35 -179.7(3) no
C32 C33 C34 C35 1.8(5) no
C33 C34 C35 C30 -0.1(5) no

loop_
_platon_squeeze_void_nr
_platon_squeeze_void_average_x
_platon_squeeze_void_average_y
_platon_squeeze_void_average_z
_platon_squeeze_void_volume
_platon_squeeze_void_count_electrons
_platon_squeeze_void_content
1 0.000 0.000 0.500 322 91 ' '
2 0.000 0.500 1.000 322 91 ' '
